data_9001716
loop_
_publ_author_name
'Ross, C. R.'
'Keppler, H.'
'Canil, D.'
'O'Neill H St C'

_publ_section_title
;
 Structure and crystal-field spectra of Co3Al2(SiO4)3 and (Mg,Ni)3Al2(SiO4)3
 garnet
 (Mg,Ni)3Al2(SiO4)3
;
_journal_name_full 'American Mineralogist'
_journal_page_first 61
_journal_page_last 66
_journal_volume 81
_journal_year 1996
_chemical_formula_sum 'Al2 Mg2.55 Ni0.45 O12 Si3'
_chemical_name_mineral Garnet
_space_group_IT_number 230
_symmetry_space_group_name_Hall '-I 4bd 2c 3'
_symmetry_space_group_name_H-M 'I a -3 d'
_cell_angle_alpha 90
_cell_angle_beta 90
_cell_angle_gamma 90
_cell_length_a 11.4717
_cell_length_b 11.4717
_cell_length_c 11.4717
_cell_formula_units_Z 8
_cell_volume 1509.675
_database_code_amcsd 0001772
_exptl_crystal_density_diffrn 3.683
_cod_original_formula_sum 'Si3 Al2 Mg2.55 Ni.45 O12'
_cod_database_code 9001716

loop_
_space_group_symop_operation_xyz
x,y,z
1/2+x,1/2+y,1/2+z
z,1/2-x,1/2+y
1/2+z,-x,+y
-y,1/2+z,1/2-x
1/2-y,+z,-x
x,1/2-y,1/2+z
1/2+x,-y,+z
-z,1/2+x,1/2-y
1/2-z,+x,-y
y,1/2-z,1/2+x
1/2+y,-z,+x
-x,1/2+y,1/2-z
1/2-x,+y,-z
3/4+x,1/4-z,3/4-y
1/4+x,3/4-z,1/4-y
3/4-z,1/4+y,3/4+x
1/4-z,3/4+y,1/4+x
3/4+y,1/4-x,3/4-z
1/4+y,3/4-x,1/4-z
3/4-x,1/4+z,3/4+y
1/4-x,3/4+z,1/4+y
3/4+z,1/4-y,3/4-x
1/4+z,3/4-y,1/4-x
3/4-y,1/4+x,3/4+z
1/4-y,3/4+x,1/4+z
1/4+x,1/4+z,1/4+y
3/4+x,3/4+z,3/4+y
1/4-z,1/4-y,1/4-x
3/4-z,3/4-y,3/4-x
1/4+y,1/4+x,1/4+z
3/4+y,3/4+x,3/4+z
1/4-x,1/4-z,1/4-y
3/4-x,3/4-z,3/4-y
1/4+z,1/4+y,1/4+x
3/4+z,3/4+y,3/4+x
1/4-y,1/4-x,1/4-z
3/4-y,3/4-x,3/4-z
1/2+z,x,1/2-y
+z,1/2+x,-y
1/2-y,-z,1/2+x
-y,1/2-z,+x
1/2+x,y,1/2-z
+x,1/2+y,-z
1/2-z,-x,1/2+y
-z,1/2-x,+y
1/2+y,z,1/2-x
+y,1/2+z,-x
1/2-x,-y,1/2+z
-x,1/2-y,+z
1/2-z,1/2+x,y
-z,+x,1/2+y
1/2+y,1/2-z,-x
+y,-z,1/2-x
1/2-x,1/2+y,z
-x,+y,1/2+z
1/2+z,1/2-x,-y
+z,-x,1/2-y
1/2-y,1/2+z,x
-y,+z,1/2+x
1/2+x,1/2-y,-z
+x,-y,1/2-z
3/4-x,3/4+z,1/4-y
1/4-x,1/4+z,3/4-y
3/4+z,3/4-y,1/4+x
1/4+z,1/4-y,3/4+x
3/4-y,3/4+x,1/4-z
1/4-y,1/4+x,3/4-z
3/4+x,3/4-z,1/4+y
1/4+x,1/4-z,3/4+y
3/4-z,3/4+y,1/4-x
1/4-z,1/4+y,3/4-x
3/4+y,3/4-x,1/4+z
1/4+y,1/4-x,3/4+z
1/4-x,3/4-z,3/4+y
3/4-x,1/4-z,1/4+y
1/4+z,3/4+y,3/4-x
3/4+z,1/4+y,1/4-x
1/4-y,3/4-x,3/4+z
3/4-y,1/4-x,1/4+z
1/4+x,3/4+z,3/4-y
3/4+x,1/4+z,1/4-y
1/4-z,3/4-y,3/4+x
3/4-z,1/4-y,1/4+x
1/4+y,3/4+x,3/4-z
3/4+y,1/4+x,1/4-z
-z,-x,-y
1/2-z,1/2-x,1/2-y
y,z,x
1/2+y,1/2+z,1/2+x
-x,-y,-z
1/2-x,1/2-y,1/2-z
z,x,y
1/2+z,1/2+x,1/2+y
-y,-z,-x
1/2-y,1/2-z,1/2-x

loop_
_atom_site_aniso_label
_atom_site_aniso_U_11
_atom_site_aniso_U_22
_atom_site_aniso_U_33
_atom_site_aniso_U_12
_atom_site_aniso_U_13
_atom_site_aniso_U_23
Si 0.00400 0.00453 0.00453 0.00000 0.00000 0.00000
Al 0.00407 0.00407 0.00407 -0.00007 -0.00007 -0.00007
Mg 0.00753 0.02060 0.02060 0.00467 0.00467 0.02473
Ni 0.00753 0.02060 0.02060 0.00467 0.00467 0.02473
O 0.00633 0.00800 0.00547 0.00240 0.00267 -0.00073

loop_
_atom_site_label
_atom_site_fract_x
_atom_site_fract_y
_atom_site_fract_z
_atom_site_occupancy
Si 0.37500 0.00000 0.25000 1.00000
Al 0.00000 0.00000 0.00000 1.00000
Mg 0.12500 -0.00810 0.24190 0.42500
Ni 0.12500 -0.00810 0.24190 0.07500
O 0.03280 0.04930 0.65330 1.00000

loop_
_cod_related_entry_id
_cod_related_entry_database
_cod_related_entry_code
1 AMCSD 0001772
